data_7060477
loop_
_publ_author_name
'Kukkonen, Esa'
'Lahtinen, Elmeri'
'Myllyperki\"o, Pasi'
'Haukka, Matti'
'Konu, Jari'

_publ_section_title
;
 Nonlinear optical properties of diaromatic stilbene, butadiene and
 thiophene derivatives
;
_journal_issue 15
_journal_name_full 'New Journal of Chemistry'
_journal_page_first 6640
_journal_page_last 6650
_journal_paper_doi 10.1039/D1NJ00456E
_journal_volume 45
_journal_year 2021
_chemical_formula_moiety 'C32 H28 Cl2 N2 O8'
_chemical_formula_sum 'C32 H28 Cl2 N2 O8'
_chemical_formula_weight 639.46
_space_group_crystal_system monoclinic
_space_group_IT_number 14
_space_group_name_Hall '-P 2yn'
_space_group_name_H-M_alt 'P 1 21/n 1'
_atom_sites_solution_hydrogens geom
_atom_sites_solution_primary direct
_audit_creation_date 2021-02-26
_audit_creation_method
;
Olex2 1.2
(compiled 2018.05.29 svn.r3508 for OlexSys, GUI svn.r5506)
;
_audit_update_record
;
2021-03-10 deposited with the CCDC.	2021-03-19 downloaded from the CCDC.
;
_cell_angle_alpha 90
_cell_angle_beta 90.4671(16)
_cell_angle_gamma 90
_cell_formula_units_Z 4
_cell_length_a 11.5166(2)
_cell_length_b 12.8669(2)
_cell_length_c 19.7897(3)
_cell_measurement_reflns_used 5649
_cell_measurement_temperature 120.01(10)
_cell_measurement_theta_max 76.3170
_cell_measurement_theta_min 4.1010
_cell_volume 2932.40(8)
_computing_cell_refinement 'CrysAlisPro 1.171.39.43c (Rigaku OD, 2018)'
_computing_data_collection 'CrysAlisPro 1.171.39.43c (Rigaku OD, 2018)'
_computing_data_reduction 'CrysAlisPro 1.171.39.43c (Rigaku OD, 2018)'
_computing_molecular_graphics 'Olex2 (Dolomanov et al., 2009)'
_computing_publication_material 'Olex2 (Dolomanov et al., 2009)'
_computing_structure_refinement 'ShelXL (Sheldrick, 2015)'
_computing_structure_solution 'ShelXS (Sheldrick, 2008)'
_diffrn_ambient_environment N~2~
_diffrn_ambient_temperature 120.01(10)
_diffrn_detector 'CCD plate'
_diffrn_detector_area_resol_mean 5.1977
_diffrn_detector_type Atlas
_diffrn_measured_fraction_theta_full 0.999
_diffrn_measured_fraction_theta_max 0.976
_diffrn_measurement_details
;
List of Runs (angles in degrees, time in seconds):

  # Type    Start    End  Width  t~exp~   \w     \q     \k     \f   Frames
#--------------------------------------------------------------------------
  1  \w    -59.00  27.00   1.00    3.00    --  -41.65  37.00-150.00   86
  2  \w    -96.00  -4.00   1.00    3.00    --  -41.65 125.00 -90.00   92
  3  \w      4.00  77.00   1.00    3.00    --   41.65 -99.00 120.00   73
  4  \w     88.00 177.00   1.00   10.00    --  112.00  45.00 -30.00   89
  5  \w     29.00 102.00   1.00   10.00    --  112.00 -94.00  90.00   73
  6  \w     55.00 138.00   1.00   10.00    --  112.00 -45.00-120.00   83
  7  \w    101.00 174.00   1.00   10.00    --  112.00  15.00-120.00   73
  8  \w     63.00  90.00   1.00   10.00    --  112.00  15.00-120.00   27
  9  \w     40.00 138.00   1.00   10.00    --  112.00 -45.00 150.00   98
 10  \w     65.00 103.00   1.00   10.00    --  112.00 -94.00 -30.00   38
;
_diffrn_measurement_device 'four-circle diffractometer'
_diffrn_measurement_device_type 'SuperNova, Dual, Cu at home/near, Atlas'
_diffrn_measurement_method '\w scans'
_diffrn_orient_matrix_type 'CrysAlisPro convention (1999,Acta A55,543-557)'
_diffrn_orient_matrix_UB_11 -0.0739749000
_diffrn_orient_matrix_UB_12 -0.0549485000
_diffrn_orient_matrix_UB_13 0.0537253000
_diffrn_orient_matrix_UB_21 -0.0551511000
_diffrn_orient_matrix_UB_22 -0.0687214000
_diffrn_orient_matrix_UB_23 -0.0553669000
_diffrn_orient_matrix_UB_31 0.0968187000
_diffrn_orient_matrix_UB_32 -0.0812427000
_diffrn_orient_matrix_UB_33 0.0104033000
_diffrn_radiation_monochromator mirror
_diffrn_radiation_probe x-ray
_diffrn_radiation_type CuK\a
_diffrn_radiation_wavelength 1.54184
_diffrn_reflns_av_R_equivalents 0.0288
_diffrn_reflns_av_unetI/netI 0.0346
_diffrn_reflns_Laue_measured_fraction_full 0.999
_diffrn_reflns_Laue_measured_fraction_max 0.976
_diffrn_reflns_limit_h_max 14
_diffrn_reflns_limit_h_min -12
_diffrn_reflns_limit_k_max 9
_diffrn_reflns_limit_k_min -15
_diffrn_reflns_limit_l_max 23
_diffrn_reflns_limit_l_min -24
_diffrn_reflns_number 12694
_diffrn_reflns_point_group_measured_fraction_full 0.999
_diffrn_reflns_point_group_measured_fraction_max 0.976
_diffrn_reflns_theta_full 67.684
_diffrn_reflns_theta_max 76.512
_diffrn_reflns_theta_min 4.098
_diffrn_source 'micro-focus sealed X-ray tube'
_diffrn_source_type 'SuperNova (Cu) X-ray Source'
_exptl_absorpt_coefficient_mu 2.476
_exptl_absorpt_correction_T_max 1.00000
_exptl_absorpt_correction_T_min 0.75477
_exptl_absorpt_correction_type multi-scan
_exptl_absorpt_process_details
;
CrysAlisPro 1.171.39.43c (Rigaku Oxford Diffraction, 2018)
Empirical absorption correction using spherical harmonics,
 implemented in SCALE3 ABSPACK scaling algorithm.
;
_exptl_crystal_colour yellow
_exptl_crystal_colour_primary yellow
_exptl_crystal_density_diffrn 1.448
_exptl_crystal_description block
_exptl_crystal_F_000 1328
_exptl_crystal_size_max 0.25
_exptl_crystal_size_mid 0.1
_exptl_crystal_size_min 0.05
_refine_diff_density_max 0.304
_refine_diff_density_min -0.254
_refine_diff_density_rms 0.048
_refine_ls_extinction_method none
_refine_ls_goodness_of_fit_ref 1.021
_refine_ls_hydrogen_treatment constr
_refine_ls_matrix_type full
_refine_ls_number_parameters 401
_refine_ls_number_reflns 6015
_refine_ls_number_restraints 0
_refine_ls_restrained_S_all 1.021
_refine_ls_R_factor_all 0.0429
_refine_ls_R_factor_gt 0.0356
_refine_ls_shift/su_max 0.002
_refine_ls_shift/su_mean 0.000
_refine_ls_structure_factor_coef Fsqd
_refine_ls_weighting_details 'w=1/[\s^2^(Fo^2^)+(0.0477P)^2^+0.7892P] where P=(Fo^2^+2Fc^2^)/3'
_refine_ls_weighting_scheme calc
_refine_ls_wR_factor_gt 0.0901
_refine_ls_wR_factor_ref 0.0958
_reflns_Friedel_coverage 0.000
_reflns_number_gt 5148
_reflns_number_total 6015
_reflns_threshold_expression 'I > 2\s(I)'
_cod_data_source_file d1nj00456e2.cif
_cod_data_source_block compound_4_Pcell
_cod_depositor_comments 'Adding full bibliography for 7060468--7060480.cif.'
_cod_original_cell_volume 2932.40(9)
_cod_database_code 7060477
_shelx_shelxl_version_number 2018/3
_chemical_oxdiff_formula 'C14 H14 O4 N1 Cl1'
_shelx_space_group_comment
;
The symmetry employed for this shelxl refinement is uniquely defined
by the following loop, which should always be used as a source of
symmetry information in preference to the above space-group names.
They are only intended as comments.
;
_shelx_estimated_absorpt_t_max 0.886
_shelx_estimated_absorpt_t_min 0.576
_reflns_odcompleteness_completeness 98.98
_reflns_odcompleteness_iscentric 1
_reflns_odcompleteness_theta 74.33
_olex2_refinement_description
;
1. Fixed Uiso
 At 1.2 times of:
  All C(H) groups
 At 1.5 times of:
  All C(H,H,H) groups
2.a Ternary CH refined with riding coordinates:
 C7(H7), C8(H8), C23(H23), C24(H24)
2.b Aromatic/amide H refined with riding coordinates:
 C2(H2), C3(H3), C5(H5), C6(H6), C13(H13), C14(H14), C18(H18), C19(H19),
 C21(H21), C22(H22), C26(H26), C27(H27)
2.c Idealised Me refined as rotating group:
 C15(H15A,H15B,H15C), C16(H16A,H16B,H16C), C31(H31A,H31B,H31C), C32(H32A,H32B,
 H32C)
;
_olex2_submission_special_instructions 'No special instructions were received'
_oxdiff_exptl_absorpt_empirical_details
;
Empirical correction (ABSPACK) includes:
- Absorption correction using spherical harmonics
- Frame scaling
;
_oxdiff_exptl_absorpt_empirical_full_max 1.406
_oxdiff_exptl_absorpt_empirical_full_min 0.798

loop_
_space_group_symop_operation_xyz
'x, y, z'
'-x+1/2, y+1/2, -z+1/2'
'-x, -y, -z'
'x-1/2, -y-1/2, z-1/2'

loop_
_atom_site_label
_atom_site_type_symbol
_atom_site_fract_x
_atom_site_fract_y
_atom_site_fract_z
_atom_site_U_iso_or_equiv
_atom_site_adp_type
_atom_site_occupancy
_atom_site_site_symmetry_order
_atom_site_calc_flag
_atom_site_refinement_flags_posn
_atom_site_refinement_flags_adp
_atom_site_refinement_flags_occupancy
_atom_site_disorder_assembly
_atom_site_disorder_group
Cl1 Cl 0.59954(3) 0.80138(3) 0.19208(2) 0.02542(10) Uani 1 1 d . . . . .
Cl2 Cl 0.93306(4) 1.20473(3) -0.02003(2) 0.03048(10) Uani 1 1 d . . . . .
O1 O 0.35016(11) 1.29662(10) -0.05575(6) 0.0333(3) Uani 1 1 d . . . . .
O2 O 0.46720(14) 1.42761(12) -0.05711(8) 0.0504(4) Uani 1 1 d . . . . .
O3 O 0.54306(10) 0.80664(9) 0.33494(6) 0.0253(2) Uani 1 1 d . . . . .
O4 O 0.59060(10) 0.95979(9) 0.42319(5) 0.0269(2) Uani 1 1 d . . . . .
O5 O 1.20819(14) 1.00937(12) 0.37937(8) 0.0482(4) Uani 1 1 d . . . . .
O6 O 1.15425(12) 0.85139(13) 0.39740(7) 0.0429(3) Uani 1 1 d . . . . .
O7 O 0.82788(11) 1.16414(11) -0.15200(6) 0.0327(3) Uani 1 1 d . . . . .
O8 O 0.70120(12) 1.00022(11) -0.18908(6) 0.0365(3) Uani 1 1 d . . . . .
N1 N 0.44274(13) 1.33858(11) -0.04111(7) 0.0290(3) Uani 1 1 d . . . . .
N2 N 1.14886(13) 0.93330(13) 0.36570(7) 0.0332(3) Uani 1 1 d . . . . .
C1 C 0.52783(14) 1.27867(12) -0.00183(8) 0.0242(3) Uani 1 1 d . . . . .
C2 C 0.51414(15) 1.17249(13) 0.00100(8) 0.0268(3) Uani 1 1 d . . . . .
H2 H 0.454056 1.140065 -0.022561 0.032 Uiso 1 1 calc R . . . .
C3 C 0.59141(15) 1.11503(12) 0.03952(8) 0.0271(3) Uani 1 1 d . . . . .
H3 H 0.583103 1.043204 0.041483 0.032 Uiso 1 1 calc R . . . .
C4 C 0.68142(13) 1.16227(12) 0.07545(7) 0.0207(3) Uani 1 1 d . . . . .
C5 C 0.69277(15) 1.26983(13) 0.07073(9) 0.0292(3) Uani 1 1 d . . . . .
H5 H 0.752703 1.302746 0.094127 0.035 Uiso 1 1 calc R . . . .
C6 C 0.61677(16) 1.32889(13) 0.03197(9) 0.0330(4) Uani 1 1 d . . . . .
H6 H 0.625516 1.400572 0.028825 0.040 Uiso 1 1 calc R . . . .
C7 C 0.76753(13) 1.10043(12) 0.11685(7) 0.0204(3) Uani 1 1 d . . . . .
H7 H 0.801294 1.145071 0.151993 0.025 Uiso 1 1 calc R . . . .
C8 C 0.72733(13) 0.99721(11) 0.14885(7) 0.0197(3) Uani 1 1 d . . . . .
H8 H 0.668854 0.965307 0.119173 0.024 Uiso 1 1 calc R . . . .
C9 C 0.68422(13) 0.99396(12) 0.22032(7) 0.0193(3) Uani 1 1 d . . . . .
C10 C 0.62683(13) 0.90628(11) 0.24525(7) 0.0195(3) Uani 1 1 d . . . . .
C11 C 0.59295(13) 0.89676(12) 0.31234(7) 0.0207(3) Uani 1 1 d . . . . .
C12 C 0.61952(13) 0.97798(12) 0.35768(7) 0.0221(3) Uani 1 1 d . . . . .
C13 C 0.67431(14) 1.06640(13) 0.33408(8) 0.0252(3) Uani 1 1 d . . . . .
H13 H 0.690278 1.121089 0.363449 0.030 Uiso 1 1 calc R . . . .
C14 C 0.70565(14) 1.07359(12) 0.26622(8) 0.0233(3) Uani 1 1 d . . . . .
H14 H 0.742105 1.133712 0.251229 0.028 Uiso 1 1 calc R . . . .
C15 C 0.63472(16) 1.03173(16) 0.47246(8) 0.0333(4) Uani 1 1 d . . . . .
H15A H 0.597031 1.097728 0.466742 0.050 Uiso 1 1 calc GR . . . .
H15B H 0.716879 1.039961 0.466621 0.050 Uiso 1 1 calc GR . . . .
H15C H 0.619782 1.005638 0.516999 0.050 Uiso 1 1 calc GR . . . .
C16 C 0.42158(16) 0.81622(15) 0.34904(10) 0.0340(4) Uani 1 1 d . . . . .
H16A H 0.379818 0.830037 0.307836 0.051 Uiso 1 1 calc GR . . . .
H16B H 0.409759 0.872357 0.380190 0.051 Uiso 1 1 calc GR . . . .
H16C H 0.393855 0.752668 0.368549 0.051 Uiso 1 1 calc GR . . . .
C17 C 1.06873(15) 0.93926(14) 0.30751(8) 0.0274(3) Uani 1 1 d . . . . .
C18 C 1.00463(15) 0.85275(14) 0.28972(8) 0.0288(3) Uani 1 1 d . . . . .
H18 H 1.007701 0.792616 0.315741 0.035 Uiso 1 1 calc R . . . .
C19 C 0.93543(14) 0.85764(13) 0.23204(8) 0.0258(3) Uani 1 1 d . . . . .
H19 H 0.892054 0.799869 0.219182 0.031 Uiso 1 1 calc R . . . .
C20 C 0.92996(14) 0.94799(12) 0.19303(7) 0.0222(3) Uani 1 1 d . . . . .
C21 C 0.99271(14) 1.03465(13) 0.21418(8) 0.0263(3) Uani 1 1 d . . . . .
H21 H 0.987472 1.096054 0.189553 0.032 Uiso 1 1 calc R . . . .
C22 C 1.06293(15) 1.03095(14) 0.27140(8) 0.0285(3) Uani 1 1 d . . . . .
H22 H 1.105173 1.088933 0.285133 0.034 Uiso 1 1 calc R . . . .
C23 C 0.85009(13) 0.94848(12) 0.13241(7) 0.0214(3) Uani 1 1 d . . . . .
H23 H 0.843925 0.880058 0.110929 0.026 Uiso 1 1 calc R . . . .
C24 C 0.86869(13) 1.03718(12) 0.08048(7) 0.0215(3) Uani 1 1 d . . . . .
H24 H 0.944646 1.070714 0.085691 0.026 Uiso 1 1 calc R . . . .
C25 C 0.83868(13) 1.01493(12) 0.00763(7) 0.0221(3) Uani 1 1 d . . . . .
C26 C 0.78154(14) 0.92618(13) -0.01429(8) 0.0252(3) Uani 1 1 d . . . . .
H26 H 0.772828 0.871159 0.015716 0.030 Uiso 1 1 calc R . . . .
C27 C 0.73648(15) 0.91619(14) -0.07981(8) 0.0277(3) Uani 1 1 d . . . . .
H27 H 0.699109 0.855258 -0.092859 0.033 Uiso 1 1 calc R . . . .
C28 C 0.74778(15) 0.99747(15) -0.12517(8) 0.0287(3) Uani 1 1 d . . . . .
C29 C 0.81069(14) 1.08615(14) -0.10619(8) 0.0273(3) Uani 1 1 d . . . . .
C30 C 0.85615(14) 1.09291(13) -0.04100(8) 0.0239(3) Uani 1 1 d . . . . .
C31 C 0.73843(19) 1.24178(18) -0.15003(11) 0.0461(5) Uani 1 1 d . . . . .
H31A H 0.756569 1.296542 -0.181157 0.069 Uiso 1 1 calc GR . . . .
H31B H 0.733536 1.269727 -0.105164 0.069 Uiso 1 1 calc GR . . . .
H31C H 0.665389 1.210998 -0.162448 0.069 Uiso 1 1 calc GR . . . .
C32 C 0.62662(18) 0.91606(18) -0.20713(9) 0.0418(5) Uani 1 1 d . . . . .
H32A H 0.595909 0.927255 -0.251785 0.063 Uiso 1 1 calc GR . . . .
H32B H 0.563912 0.911986 -0.175582 0.063 Uiso 1 1 calc GR . . . .
H32C H 0.669840 0.852266 -0.206189 0.063 Uiso 1 1 calc GR . . . .

loop_
_atom_site_aniso_label
_atom_site_aniso_U_11
_atom_site_aniso_U_22
_atom_site_aniso_U_33
_atom_site_aniso_U_23
_atom_site_aniso_U_13
_atom_site_aniso_U_12
Cl1 0.0370(2) 0.01881(17) 0.02044(17) -0.00363(12) -0.00127(14) -0.00401(14)
Cl2 0.0326(2) 0.0280(2) 0.03078(19) 0.00831(15) -0.00133(15) -0.00391(15)
O1 0.0363(7) 0.0339(7) 0.0295(6) -0.0048(5) -0.0126(5) 0.0096(5)
O2 0.0568(9) 0.0316(7) 0.0625(9) 0.0216(7) -0.0177(7) 0.0028(6)
O3 0.0284(6) 0.0225(5) 0.0251(5) 0.0025(4) 0.0035(4) -0.0020(4)
O4 0.0317(6) 0.0321(6) 0.0170(5) -0.0031(4) 0.0015(4) -0.0050(5)
O5 0.0544(9) 0.0463(9) 0.0437(8) 0.0009(6) -0.0257(7) 0.0006(7)
O6 0.0407(7) 0.0562(9) 0.0317(7) 0.0230(6) -0.0064(5) 0.0033(6)
O7 0.0341(6) 0.0414(7) 0.0227(5) 0.0121(5) 0.0062(5) 0.0067(5)
O8 0.0404(7) 0.0500(8) 0.0191(5) -0.0011(5) -0.0034(5) 0.0037(6)
N1 0.0379(8) 0.0256(7) 0.0233(6) 0.0018(5) -0.0039(6) 0.0088(6)
N2 0.0323(8) 0.0441(9) 0.0231(7) 0.0069(6) -0.0033(6) 0.0076(7)
C1 0.0276(8) 0.0247(8) 0.0202(7) 0.0029(6) -0.0010(6) 0.0065(6)
C2 0.0298(8) 0.0242(8) 0.0263(7) -0.0024(6) -0.0069(6) 0.0020(6)
C3 0.0327(9) 0.0176(7) 0.0308(8) -0.0013(6) -0.0079(7) 0.0017(6)
C4 0.0246(7) 0.0187(7) 0.0186(6) 0.0011(5) 0.0005(5) 0.0031(6)
C5 0.0311(9) 0.0214(8) 0.0350(8) 0.0019(6) -0.0092(7) -0.0014(6)
C6 0.0389(10) 0.0183(8) 0.0417(9) 0.0061(7) -0.0088(8) -0.0007(7)
C7 0.0240(7) 0.0199(7) 0.0173(6) 0.0009(5) -0.0017(5) 0.0008(6)
C8 0.0243(7) 0.0175(7) 0.0172(6) 0.0002(5) -0.0026(5) 0.0012(5)
C9 0.0212(7) 0.0194(7) 0.0173(6) -0.0003(5) -0.0026(5) 0.0024(5)
C10 0.0219(7) 0.0182(7) 0.0184(6) -0.0026(5) -0.0031(5) 0.0019(5)
C11 0.0229(7) 0.0191(7) 0.0201(7) 0.0014(5) -0.0012(5) 0.0005(5)
C12 0.0235(7) 0.0262(8) 0.0167(6) -0.0022(6) 0.0001(5) 0.0016(6)
C13 0.0306(8) 0.0237(7) 0.0213(7) -0.0055(6) -0.0018(6) -0.0011(6)
C14 0.0288(8) 0.0183(7) 0.0228(7) -0.0013(6) -0.0013(6) -0.0028(6)
C15 0.0362(9) 0.0442(10) 0.0196(7) -0.0083(7) 0.0002(6) -0.0067(8)
C16 0.0300(9) 0.0335(9) 0.0385(9) -0.0026(7) 0.0066(7) -0.0067(7)
C17 0.0276(8) 0.0350(9) 0.0196(7) 0.0045(6) -0.0021(6) 0.0073(7)
C18 0.0322(9) 0.0302(8) 0.0241(7) 0.0101(6) 0.0010(6) 0.0059(7)
C19 0.0291(8) 0.0229(7) 0.0255(7) 0.0046(6) 0.0005(6) 0.0022(6)
C20 0.0240(7) 0.0231(7) 0.0195(7) 0.0030(6) 0.0015(5) 0.0057(6)
C21 0.0308(8) 0.0232(8) 0.0247(7) 0.0054(6) -0.0035(6) 0.0034(6)
C22 0.0299(8) 0.0287(8) 0.0267(8) 0.0014(6) -0.0050(6) 0.0022(6)
C23 0.0264(8) 0.0184(7) 0.0194(7) 0.0009(5) 0.0003(6) 0.0027(6)
C24 0.0239(7) 0.0206(7) 0.0200(7) 0.0034(6) -0.0006(5) 0.0014(6)
C25 0.0226(7) 0.0245(7) 0.0191(7) 0.0028(6) 0.0019(5) 0.0046(6)
C26 0.0297(8) 0.0241(8) 0.0218(7) 0.0013(6) 0.0015(6) 0.0043(6)
C27 0.0307(8) 0.0286(8) 0.0238(7) -0.0052(6) 0.0002(6) 0.0032(6)
C28 0.0297(8) 0.0398(9) 0.0165(7) -0.0025(6) 0.0003(6) 0.0079(7)
C29 0.0271(8) 0.0350(9) 0.0199(7) 0.0059(6) 0.0052(6) 0.0071(7)
C30 0.0231(7) 0.0264(8) 0.0222(7) 0.0019(6) 0.0028(6) 0.0037(6)
C31 0.0476(12) 0.0480(12) 0.0429(11) 0.0229(9) 0.0082(9) 0.0150(10)
C32 0.0438(11) 0.0540(12) 0.0276(9) -0.0111(8) -0.0086(8) 0.0062(9)

loop_
_atom_type_symbol
_atom_type_description
_atom_type_scat_dispersion_real
_atom_type_scat_dispersion_imag
_atom_type_scat_source
C C 0.0181 0.0091 'International Tables Vol C Tables 4.2.6.8 and 6.1.1.4'
H H 0.0000 0.0000 'International Tables Vol C Tables 4.2.6.8 and 6.1.1.4'
Cl Cl 0.3639 0.7018 'International Tables Vol C Tables 4.2.6.8 and 6.1.1.4'
N N 0.0311 0.0180 'International Tables Vol C Tables 4.2.6.8 and 6.1.1.4'
O O 0.0492 0.0322 'International Tables Vol C Tables 4.2.6.8 and 6.1.1.4'

loop_
_geom_angle_atom_site_label_1
_geom_angle_atom_site_label_2
_geom_angle_atom_site_label_3
_geom_angle
_geom_angle_site_symmetry_1
_geom_angle_site_symmetry_3
_geom_angle_publ_flag
C11 O3 C16 113.76(13) . . ?
C12 O4 C15 116.64(13) . . ?
C29 O7 C31 112.63(13) . . ?
C28 O8 C32 116.24(15) . . ?
O1 N1 C1 118.02(14) . . ?
O2 N1 O1 123.55(15) . . ?
O2 N1 C1 118.43(15) . . ?
O5 N2 O6 123.24(15) . . ?
O5 N2 C17 118.49(15) . . ?
O6 N2 C17 118.25(16) . . ?
C2 C1 N1 117.87(15) . . ?
C2 C1 C6 122.01(15) . . ?
C6 C1 N1 120.11(15) . . ?
C1 C2 H2 120.7 . . ?
C1 C2 C3 118.69(15) . . ?
C3 C2 H2 120.7 . . ?
C2 C3 H3 119.3 . . ?
C2 C3 C4 121.46(15) . . ?
C4 C3 H3 119.3 . . ?
C3 C4 C5 117.99(14) . . ?
C3 C4 C7 122.06(14) . . ?
C5 C4 C7 119.92(14) . . ?
C4 C5 H5 119.3 . . ?
C6 C5 C4 121.50(16) . . ?
C6 C5 H5 119.3 . . ?
C1 C6 C5 118.34(16) . . ?
C1 C6 H6 120.8 . . ?
C5 C6 H6 120.8 . . ?
C4 C7 H7 109.4 . . ?
C4 C7 C8 118.59(13) . . ?
C4 C7 C24 120.18(12) . . ?
C8 C7 H7 109.4 . . ?
C8 C7 C24 88.21(11) . . ?
C24 C7 H7 109.4 . . ?
C7 C8 H8 108.8 . . ?
C7 C8 C23 89.15(11) . . ?
C9 C8 C7 120.81(12) . . ?
C9 C8 H8 108.8 . . ?
C9 C8 C23 118.99(12) . . ?
C23 C8 H8 108.8 . . ?
C10 C9 C8 120.98(13) . . ?
C14 C9 C8 122.42(14) . . ?
C14 C9 C10 116.46(13) . . ?
C9 C10 Cl1 119.74(11) . . ?
C11 C10 Cl1 117.27(12) . . ?
C11 C10 C9 122.96(13) . . ?
O3 C11 C10 120.46(13) . . ?
O3 C11 C12 120.60(13) . . ?
C10 C11 C12 118.74(14) . . ?
O4 C12 C11 115.17(14) . . ?
O4 C12 C13 125.34(14) . . ?
C13 C12 C11 119.47(14) . . ?
C12 C13 H13 120.0 . . ?
C12 C13 C14 120.07(14) . . ?
C14 C13 H13 120.0 . . ?
C9 C14 C13 122.26(15) . . ?
C9 C14 H14 118.9 . . ?
C13 C14 H14 118.9 . . ?
O4 C15 H15A 109.5 . . ?
O4 C15 H15B 109.5 . . ?
O4 C15 H15C 109.5 . . ?
H15A C15 H15B 109.5 . . ?
H15A C15 H15C 109.5 . . ?
H15B C15 H15C 109.5 . . ?
O3 C16 H16A 109.5 . . ?
O3 C16 H16B 109.5 . . ?
O3 C16 H16C 109.5 . . ?
H16A C16 H16B 109.5 . . ?
H16A C16 H16C 109.5 . . ?
H16B C16 H16C 109.5 . . ?
C18 C17 N2 119.23(15) . . ?
C18 C17 C22 122.26(15) . . ?
C22 C17 N2 118.48(16) . . ?
C17 C18 H18 120.8 . . ?
C17 C18 C19 118.40(15) . . ?
C19 C18 H18 120.8 . . ?
C18 C19 H19 119.5 . . ?
C18 C19 C20 121.02(16) . . ?
C20 C19 H19 119.5 . . ?
C19 C20 C23 117.94(14) . . ?
C21 C20 C19 118.67(14) . . ?
C21 C20 C23 123.28(14) . . ?
C20 C21 H21 119.5 . . ?
C22 C21 C20 121.07(15) . . ?
C22 C21 H21 119.5 . . ?
C17 C22 C21 118.51(16) . . ?
C17 C22 H22 120.7 . . ?
C21 C22 H22 120.7 . . ?
C8 C23 H23 112.5 . . ?
C20 C23 C8 112.26(12) . . ?
C20 C23 H23 112.5 . . ?
C20 C23 C24 116.36(13) . . ?
C24 C23 C8 88.46(11) . . ?
C24 C23 H23 112.5 . . ?
C7 C24 H24 112.5 . . ?
C23 C24 C7 88.34(11) . . ?
C23 C24 H24 112.5 . . ?
C25 C24 C7 111.43(12) . . ?
C25 C24 C23 117.51(13) . . ?
C25 C24 H24 112.5 . . ?
C26 C25 C24 124.10(14) . . ?
C26 C25 C30 116.36(14) . . ?
C30 C25 C24 119.09(14) . . ?
C25 C26 H26 118.7 . . ?
C25 C26 C27 122.52(15) . . ?
C27 C26 H26 118.7 . . ?
C26 C27 H27 120.2 . . ?
C28 C27 C26 119.70(16) . . ?
C28 C27 H27 120.2 . . ?
O8 C28 C27 125.43(17) . . ?
O8 C28 C29 115.09(15) . . ?
C27 C28 C29 119.48(15) . . ?
O7 C29 C28 119.81(15) . . ?
O7 C29 C30 120.89(16) . . ?
C30 C29 C28 119.30(15) . . ?
C25 C30 Cl2 120.19(12) . . ?
C29 C30 Cl2 117.42(13) . . ?
C29 C30 C25 122.37(15) . . ?
O7 C31 H31A 109.5 . . ?
O7 C31 H31B 109.5 . . ?
O7 C31 H31C 109.5 . . ?
H31A C31 H31B 109.5 . . ?
H31A C31 H31C 109.5 . . ?
H31B C31 H31C 109.5 . . ?
O8 C32 H32A 109.5 . . ?
O8 C32 H32B 109.5 . . ?
O8 C32 H32C 109.5 . . ?
H32A C32 H32B 109.5 . . ?
H32A C32 H32C 109.5 . . ?
H32B C32 H32C 109.5 . . ?

loop_
_geom_bond_atom_site_label_1
_geom_bond_atom_site_label_2
_geom_bond_distance
_geom_bond_site_symmetry_2
_geom_bond_publ_flag
Cl1 C10 1.7386(15) . ?
Cl2 C30 1.7380(17) . ?
O1 N1 1.228(2) . ?
O2 N1 1.222(2) . ?
O3 C11 1.3707(19) . ?
O3 C16 1.434(2) . ?
O4 C12 1.3613(18) . ?
O4 C15 1.434(2) . ?
O5 N2 1.223(2) . ?
O6 N2 1.228(2) . ?
O7 C29 1.368(2) . ?
O7 C31 1.436(2) . ?
O8 C28 1.3702(19) . ?
O8 C32 1.426(3) . ?
N1 C1 1.465(2) . ?
N2 C17 1.472(2) . ?
C1 C2 1.377(2) . ?
C1 C6 1.379(2) . ?
C2 H2 0.9300 . ?
C2 C3 1.381(2) . ?
C3 H3 0.9300 . ?
C3 C4 1.392(2) . ?
C4 C5 1.393(2) . ?
C4 C7 1.508(2) . ?
C5 H5 0.9300 . ?
C5 C6 1.386(2) . ?
C6 H6 0.9300 . ?
C7 H7 0.9800 . ?
C7 C8 1.544(2) . ?
C7 C24 1.597(2) . ?
C8 H8 0.9800 . ?
C8 C9 1.5035(19) . ?
C8 C23 1.583(2) . ?
C9 C10 1.399(2) . ?
C9 C14 1.390(2) . ?
C10 C11 1.392(2) . ?
C11 C12 1.409(2) . ?
C12 C13 1.384(2) . ?
C13 H13 0.9300 . ?
C13 C14 1.396(2) . ?
C14 H14 0.9300 . ?
C15 H15A 0.9600 . ?
C15 H15B 0.9600 . ?
C15 H15C 0.9600 . ?
C16 H16A 0.9600 . ?
C16 H16B 0.9600 . ?
C16 H16C 0.9600 . ?
C17 C18 1.380(3) . ?
C17 C22 1.381(2) . ?
C18 H18 0.9300 . ?
C18 C19 1.388(2) . ?
C19 H19 0.9300 . ?
C19 C20 1.397(2) . ?
C20 C21 1.391(2) . ?
C20 C23 1.506(2) . ?
C21 H21 0.9300 . ?
C21 C22 1.387(2) . ?
C22 H22 0.9300 . ?
C23 H23 0.9800 . ?
C23 C24 1.552(2) . ?
C24 H24 0.9800 . ?
C24 C25 1.507(2) . ?
C25 C26 1.386(2) . ?
C25 C30 1.406(2) . ?
C26 H26 0.9300 . ?
C26 C27 1.399(2) . ?
C27 H27 0.9300 . ?
C27 C28 1.385(2) . ?
C28 C29 1.401(3) . ?
C29 C30 1.391(2) . ?
C31 H31A 0.9600 . ?
C31 H31B 0.9600 . ?
C31 H31C 0.9600 . ?
C32 H32A 0.9600 . ?
C32 H32B 0.9600 . ?
C32 H32C 0.9600 . ?

loop_
_geom_hbond_atom_site_label_D
_geom_hbond_atom_site_label_H
_geom_hbond_atom_site_label_A
_geom_hbond_distance_DH
_geom_hbond_distance_HA
_geom_hbond_distance_DA
_geom_hbond_angle_DHA
_geom_hbond_site_symmetry_A
_geom_hbond_publ_flag
C6 H6 O2 0.93 2.52 3.318(2) 144.0 3_685 yes

loop_
_geom_torsion_atom_site_label_1
_geom_torsion_atom_site_label_2
_geom_torsion_atom_site_label_3
_geom_torsion_atom_site_label_4
_geom_torsion
_geom_torsion_site_symmetry_1
_geom_torsion_site_symmetry_2
_geom_torsion_site_symmetry_3
_geom_torsion_site_symmetry_4
_geom_torsion_publ_flag
Cl1 C10 C11 O3 1.68(19) . . . . ?
Cl1 C10 C11 C12 176.53(11) . . . . ?
O1 N1 C1 C2 17.1(2) . . . . ?
O1 N1 C1 C6 -161.63(16) . . . . ?
O2 N1 C1 C2 -163.43(17) . . . . ?
O2 N1 C1 C6 17.9(2) . . . . ?
O3 C11 C12 O4 -0.9(2) . . . . ?
O3 C11 C12 C13 177.30(14) . . . . ?
O4 C12 C13 C14 176.26(15) . . . . ?
O5 N2 C17 C18 177.38(17) . . . . ?
O5 N2 C17 C22 -0.8(2) . . . . ?
O6 N2 C17 C18 -1.3(2) . . . . ?
O6 N2 C17 C22 -179.55(16) . . . . ?
O7 C29 C30 Cl2 1.0(2) . . . . ?
O7 C29 C30 C25 179.03(14) . . . . ?
O8 C28 C29 O7 -4.1(2) . . . . ?
O8 C28 C29 C30 176.67(14) . . . . ?
N1 C1 C2 C3 -178.00(15) . . . . ?
N1 C1 C6 C5 177.48(16) . . . . ?
N2 C17 C18 C19 -175.73(15) . . . . ?
N2 C17 C22 C21 176.19(15) . . . . ?
C1 C2 C3 C4 0.4(3) . . . . ?
C2 C1 C6 C5 -1.2(3) . . . . ?
C2 C3 C4 C5 -0.9(2) . . . . ?
C2 C3 C4 C7 -179.04(15) . . . . ?
C3 C4 C5 C6 0.4(3) . . . . ?
C3 C4 C7 C8 -30.0(2) . . . . ?
C3 C4 C7 C24 76.05(19) . . . . ?
C4 C5 C6 C1 0.6(3) . . . . ?
C4 C7 C8 C9 -94.56(16) . . . . ?
C4 C7 C8 C23 141.69(13) . . . . ?
C4 C7 C24 C23 -140.69(14) . . . . ?
C4 C7 C24 C25 -21.68(19) . . . . ?
C5 C4 C7 C8 151.97(15) . . . . ?
C5 C4 C7 C24 -102.01(17) . . . . ?
C6 C1 C2 C3 0.7(3) . . . . ?
C7 C4 C5 C6 178.58(16) . . . . ?
C7 C8 C9 C10 167.34(13) . . . . ?
C7 C8 C9 C14 -17.1(2) . . . . ?
C7 C8 C23 C20 99.50(13) . . . . ?
C7 C8 C23 C24 -18.46(11) . . . . ?
C7 C24 C25 C26 -90.73(18) . . . . ?
C7 C24 C25 C30 81.25(17) . . . . ?
C8 C7 C24 C23 -18.30(11) . . . . ?
C8 C7 C24 C25 100.72(13) . . . . ?
C8 C9 C10 Cl1 -2.61(19) . . . . ?
C8 C9 C10 C11 175.19(14) . . . . ?
C8 C9 C14 C13 -174.31(15) . . . . ?
C8 C23 C24 C7 17.83(10) . . . . ?
C8 C23 C24 C25 -95.56(14) . . . . ?
C9 C8 C23 C20 -25.77(18) . . . . ?
C9 C8 C23 C24 -143.73(13) . . . . ?
C9 C10 C11 O3 -176.17(14) . . . . ?
C9 C10 C11 C12 -1.3(2) . . . . ?
C10 C9 C14 C13 1.4(2) . . . . ?
C10 C11 C12 O4 -175.72(13) . . . . ?
C10 C11 C12 C13 2.5(2) . . . . ?
C11 C12 C13 C14 -1.7(2) . . . . ?
C12 C13 C14 C9 -0.3(3) . . . . ?
C14 C9 C10 Cl1 -178.38(11) . . . . ?
C14 C9 C10 C11 -0.6(2) . . . . ?
C15 O4 C12 C11 169.11(14) . . . . ?
C15 O4 C12 C13 -8.9(2) . . . . ?
C16 O3 C11 C10 -108.88(16) . . . . ?
C16 O3 C11 C12 76.37(18) . . . . ?
C17 C18 C19 C20 -0.4(2) . . . . ?
C18 C17 C22 C21 -2.0(3) . . . . ?
C18 C19 C20 C21 -1.9(2) . . . . ?
C18 C19 C20 C23 -178.11(15) . . . . ?
C19 C20 C21 C22 2.4(2) . . . . ?
C19 C20 C23 C8 95.26(16) . . . . ?
C19 C20 C23 C24 -164.92(14) . . . . ?
C20 C21 C22 C17 -0.5(3) . . . . ?
C20 C23 C24 C7 -96.35(14) . . . . ?
C20 C23 C24 C25 150.26(13) . . . . ?
C21 C20 C23 C8 -80.73(18) . . . . ?
C21 C20 C23 C24 19.1(2) . . . . ?
C22 C17 C18 C19 2.4(3) . . . . ?
C23 C8 C9 C10 -84.56(18) . . . . ?
C23 C8 C9 C14 90.96(18) . . . . ?
C23 C20 C21 C22 178.36(15) . . . . ?
C23 C24 C25 C26 9.0(2) . . . . ?
C23 C24 C25 C30 -179.00(14) . . . . ?
C24 C7 C8 C9 141.67(13) . . . . ?
C24 C7 C8 C23 17.92(10) . . . . ?
C24 C25 C26 C27 168.13(15) . . . . ?
C24 C25 C30 Cl2 10.5(2) . . . . ?
C24 C25 C30 C29 -167.41(14) . . . . ?
C25 C26 C27 C28 -0.4(3) . . . . ?
C26 C25 C30 Cl2 -176.86(12) . . . . ?
C26 C25 C30 C29 5.2(2) . . . . ?
C26 C27 C28 O8 -175.53(15) . . . . ?
C26 C27 C28 C29 4.0(2) . . . . ?
C27 C28 C29 O7 176.25(15) . . . . ?
C27 C28 C29 C30 -2.9(2) . . . . ?
C28 C29 C30 Cl2 -179.81(12) . . . . ?
C28 C29 C30 C25 -1.8(2) . . . . ?
C30 C25 C26 C27 -4.1(2) . . . . ?
C31 O7 C29 C28 90.9(2) . . . . ?
C31 O7 C29 C30 -89.9(2) . . . . ?
C32 O8 C28 C27 6.0(2) . . . . ?
C32 O8 C28 C29 -173.57(15) . . . . ?
